data_1547203
loop_
_publ_author_name
'Naik Tameen Khan'
'Marium Bibi'
'Sammer Yousuf'
'Izhar Husain Qureshi'
Atta-ur-Rahman
'Abdullah Mohammad Al-Majid'
'Muhammad Ahmed Mesaik'
'Ahmed Shukralla Khalid'
'Samina A Sattar'
Atia-tul-Wahab
'M Iqbal Choudhary'

_publ_section_title
;
 Synthesis of some potent immunomodulatory and anti-inflammatory
 metabolites by fungal transformation of anabolic steroid oxymetholone
;
_journal_name_full 'Chemistry Central Journal'
_journal_page_first 153
_journal_paper_doi 10.1186/1752-153X-6-153
_journal_volume 6
_journal_year 2012
_chemical_formula_moiety 'C21 H29 O3, H2 O'
_chemical_formula_sum 'C21 H31 O4'
_chemical_formula_weight 347.46
_space_group_IT_number 4
_symmetry_cell_setting monoclinic
_symmetry_space_group_name_Hall 'P 2yb'
_symmetry_space_group_name_H-M 'P 1 21 1'
_atom_sites_solution_hydrogens geom
_atom_sites_solution_primary direct
_atom_sites_solution_secondary difmap
_cell_angle_alpha 90.00
_cell_angle_beta 92.2460(10)
_cell_angle_gamma 90.00
_cell_formula_units_Z 4
_cell_length_a 7.7609(5)
_cell_length_b 13.2141(8)
_cell_length_c 18.6769(11)
_cell_measurement_reflns_used 1160
_cell_measurement_temperature 293(2)
_cell_measurement_theta_max 20.76
_cell_measurement_theta_min 2.90
_cell_volume 1913.9(2)
_computing_cell_refinement 'SAINT (Siemens, 1996)'
_computing_data_collection 'SMART (Siemens, 1996)'
_computing_data_reduction SAINT
_computing_molecular_graphics 'SHELXTL (Sheldrick, 1997b)'
_computing_publication_material
;
SHELXTL, PARST (Nardelli, 1995) and PLATON (Spek, 2003)
;
_computing_structure_refinement 'SHELXL-97 (Sheldrick, 1997)'
_computing_structure_solution 'SHELXS-97 (Sheldrick, 1990)'
_diffrn_ambient_temperature 293(2)
_diffrn_measured_fraction_theta_full 1.000
_diffrn_measured_fraction_theta_max 1.000
_diffrn_measurement_method '\w scan'
_diffrn_radiation_monochromator graphite
_diffrn_radiation_source 'fine-focus sealed tube'
_diffrn_radiation_type MoK\a
_diffrn_radiation_wavelength 0.71073
_diffrn_reflns_av_R_equivalents 0.0364
_diffrn_reflns_av_sigmaI/netI 0.0331
_diffrn_reflns_limit_h_max 9
_diffrn_reflns_limit_h_min -9
_diffrn_reflns_limit_k_max 11
_diffrn_reflns_limit_k_min -15
_diffrn_reflns_limit_l_max 21
_diffrn_reflns_limit_l_min -22
_diffrn_reflns_number 10983
_diffrn_reflns_theta_full 25.00
_diffrn_reflns_theta_max 25.00
_diffrn_reflns_theta_min 1.09
_exptl_absorpt_coefficient_mu 0.082
_exptl_absorpt_correction_T_max 0.9879
_exptl_absorpt_correction_T_min 0.9751
_exptl_absorpt_process_details 'SADABS (Sheldrick, 1996)'
_exptl_crystal_colour Colorles
_exptl_crystal_density_diffrn 1.206
_exptl_crystal_density_method 'not measured'
_exptl_crystal_description Block
_exptl_crystal_F_000 756
_exptl_crystal_size_max 0.31
_exptl_crystal_size_mid 0.17
_exptl_crystal_size_min 0.15
_refine_diff_density_max 0.320
_refine_diff_density_min -0.311
_refine_diff_density_rms 0.046
_refine_ls_abs_structure_details 'Flack H D (1983), Acta Cryst. A39, 876-881'
_refine_ls_abs_structure_Flack 0(10)
_refine_ls_extinction_method none
_refine_ls_goodness_of_fit_ref 1.053
_refine_ls_hydrogen_treatment mixed
_refine_ls_matrix_type full
_refine_ls_number_parameters 458
_refine_ls_number_reflns 3534
_refine_ls_number_restraints 19
_refine_ls_restrained_S_all 1.086
_refine_ls_R_factor_all 0.0699
_refine_ls_R_factor_gt 0.0523
_refine_ls_shift/su_max 0.000
_refine_ls_shift/su_mean 0.000
_refine_ls_structure_factor_coef Fsqd
_refine_ls_weighting_details 'calc w=1/[\s^2^(Fo^2^)+(0.0912P)^2^+0.1759P] where P=(Fo^2^+2Fc^2^)/3'
_refine_ls_weighting_scheme calc
_refine_ls_wR_factor_gt 0.1342
_refine_ls_wR_factor_ref 0.1544
_reflns_number_gt 2713
_reflns_number_total 3534
_reflns_threshold_expression >2sigma(I)
_cod_data_source_file 13065_2012_549_MOESM4_ESM.cif
_cod_data_source_block b
_cod_depositor_comments
;
The following automatic conversions were performed:

'_symmetry_cell_setting' value 'Monoclinic' changed to 'monoclinic'
according to the built-in table from CIF Core dictionary named
'cif_core.dic' version 2.4.1 from 2010-06-29.

Automatic conversion script
Id: cif_fix_values 5376 2017-05-30 11:51:03Z andrius 

2019-07-03
Z value and formula fixed to values more according to usual
chemical conventions.                 miguel
;
_cod_original_formula_sum 'C42 H62 O8'
_cod_original_formula_weight 694.92
_cod_original_formula_moiety 'C42 H62 O8'
_cod_original_formula_units_Z 2
_cod_original_sg_symbol_H-M 'P2(1)   '
_cod_database_code 1547203

loop_
_symmetry_equiv_pos_as_xyz
'x, y, z'
'-x, y+1/2, -z'

loop_
_atom_site_label
_atom_site_type_symbol
_atom_site_fract_x
_atom_site_fract_y
_atom_site_fract_z
_atom_site_U_iso_or_equiv
_atom_site_adp_type
_atom_site_occupancy
_atom_site_symmetry_multiplicity
_atom_site_calc_flag
_atom_site_refinement_flags
_atom_site_disorder_assembly
_atom_site_disorder_group
O1 O 0.7320(5) 0.5002(2) 0.22967(17) 0.0674(9) Uani 1 1 d . . .
H1 H 0.7165 0.4461 0.2522 0.101 Uiso 1 1 calc R . .
O2 O 0.7742(6) 0.4732(3) 0.0079(2) 0.0878(12) Uani 1 1 d . . .
O3 O 0.8743(5) 1.1940(3) 0.2452(2) 0.0898(12) Uani 1 1 d . . .
H3A H 0.9629 1.2165 0.2646 0.135 Uiso 1 1 calc R . .
O4 O 0.0943(9) 1.2884(6) 0.3307(4) 0.0780(14) Uani 0.50 1 d PU A 1
H4 H 0.1821 1.2687 0.3099 0.117 Uiso 0.50 1 calc PR A 1
O4' O -0.0784(9) 1.1926(6) 0.3929(4) 0.0780(14) Uani 0.50 1 d P A 2
H4' H -0.0907 1.1673 0.3518 0.117 Uiso 0.50 1 calc PR A 2
O5 O 0.4490(5) 1.2651(3) 0.4004(2) 0.0899(12) Uani 1 1 d . A .
O6 O 0.0396(5) 0.5017(3) 0.3106(2) 0.0746(10) Uani 1 1 d . . .
H6 H 0.0503 0.4549 0.2823 0.112 Uiso 1 1 calc R . .
O1W O 0.5932(8) 0.3210(4) 0.2691(3) 0.150(2) Uani 1 1 d U . .
H1W1 H 0.6776 0.2830 0.2620 0.225 Uiso 1 1 d R . .
H1W2 H 0.5503 0.3041 0.3080 0.225 Uiso 1 1 d R . .
O2W O 0.1669(15) 0.3456(10) 0.2306(6) 0.133(4) Uani 0.50 1 d PU . .
H2W1 H 0.0866 0.3077 0.2155 0.199 Uiso 0.50 1 d PR . .
H2W2 H 0.2596 0.3248 0.2140 0.199 Uiso 0.50 1 d PR . .
C1 C 0.7479(7) 0.4784(4) 0.1562(3) 0.0665(13) Uani 1 1 d . . .
H1A H 0.6718 0.4227 0.1429 0.080 Uiso 1 1 calc R . .
H1B H 0.8652 0.4573 0.1481 0.080 Uiso 1 1 calc R . .
C2 C 0.7045(6) 0.5675(3) 0.1100(2) 0.0553(11) Uani 1 1 d . . .
C3 C 0.7270(6) 0.5545(4) 0.0318(3) 0.0617(12) Uani 1 1 d . . .
C4 C 0.6898(6) 0.6416(4) -0.0133(2) 0.0633(13) Uani 1 1 d . . .
H4A H 0.7047 0.6350 -0.0622 0.076 Uiso 1 1 calc R . .
C5 C 0.6358(6) 0.7302(4) 0.0107(2) 0.0571(11) Uani 1 1 d . . .
C6 C 0.6042(6) 0.7470(3) 0.0895(2) 0.0506(10) Uani 1 1 d . . .
C7 C 0.6464(6) 0.6553(3) 0.1339(2) 0.0559(11) Uani 1 1 d . . .
H7 H 0.6303 0.6602 0.1828 0.067 Uiso 1 1 calc R . .
C8 C 0.4094(6) 0.7711(4) 0.0975(2) 0.0617(11) Uani 1 1 d . . .
H8A H 0.3415 0.7143 0.0812 0.093 Uiso 1 1 calc R . .
H8B H 0.3787 0.8295 0.0693 0.093 Uiso 1 1 calc R . .
H8C H 0.3881 0.7843 0.1469 0.093 Uiso 1 1 calc R . .
C9 C 0.7206(5) 0.8380(3) 0.1156(2) 0.0477(10) Uani 1 1 d . . .
H9 H 0.8400 0.8158 0.1106 0.057 Uiso 1 1 calc R . .
C10 C 0.7030(6) 0.8628(4) 0.1955(2) 0.0548(11) Uani 1 1 d . . .
H10A H 0.5838 0.8796 0.2038 0.066 Uiso 1 1 calc R . .
H10B H 0.7327 0.8032 0.2237 0.066 Uiso 1 1 calc R . .
C11 C 0.8178(6) 0.9503(3) 0.2205(2) 0.0556(11) Uani 1 1 d . . .
H11A H 0.9377 0.9302 0.2186 0.067 Uiso 1 1 calc R . .
H11B H 0.7946 0.9665 0.2698 0.067 Uiso 1 1 calc R . .
C12 C 0.7873(5) 1.0441(3) 0.1742(2) 0.0497(10) Uani 1 1 d . . .
C13 C 0.8180(5) 1.0142(3) 0.0960(2) 0.0478(9) Uani 1 1 d . . .
H13 H 0.9349 0.9863 0.0952 0.057 Uiso 1 1 calc R . .
C14 C 0.6970(6) 0.9326(3) 0.0674(2) 0.0475(9) Uani 1 1 d . . .
H14 H 0.5783 0.9568 0.0708 0.057 Uiso 1 1 calc R . .
C15 C 0.7273(7) 0.9069(4) -0.0105(2) 0.0649(13) Uani 1 1 d . . .
H15A H 0.8471 0.8880 -0.0153 0.078 Uiso 1 1 calc R . .
H15B H 0.7047 0.9663 -0.0400 0.078 Uiso 1 1 calc R . .
C16 C 0.6110(7) 0.8198(4) -0.0373(2) 0.0675(13) Uani 1 1 d . . .
H16A H 0.4914 0.8411 -0.0378 0.081 Uiso 1 1 calc R . .
H16B H 0.6392 0.8018 -0.0858 0.081 Uiso 1 1 calc R . .
C17 C 0.8220(6) 1.1162(4) 0.0573(3) 0.0627(12) Uani 1 1 d . . .
H17A H 0.7068 1.1365 0.0411 0.075 Uiso 1 1 calc R . .
H17B H 0.8945 1.1127 0.0162 0.075 Uiso 1 1 calc R . .
C18 C 0.8970(7) 1.1909(4) 0.1136(3) 0.0707(13) Uani 1 1 d . . .
H18A H 0.8197 1.2478 0.1189 0.085 Uiso 1 1 calc R . .
H18B H 1.0078 1.2162 0.0992 0.085 Uiso 1 1 calc R . .
C19 C 0.9178(6) 1.1316(4) 0.1848(3) 0.0633(12) Uani 1 1 d . . .
C20 C 1.1044(6) 1.0970(4) 0.1985(3) 0.0739(14) Uani 1 1 d . . .
H20A H 1.1776 1.1552 0.2047 0.111 Uiso 1 1 calc R . .
H20B H 1.1406 1.0581 0.1584 0.111 Uiso 1 1 calc R . .
H20C H 1.1120 1.0562 0.2410 0.111 Uiso 1 1 calc R . .
C21 C 0.6042(6) 1.0844(4) 0.1841(3) 0.0677(13) Uani 1 1 d . . .
H21A H 0.5227 1.0302 0.1774 0.102 Uiso 1 1 calc R . .
H21B H 0.5791 1.1367 0.1496 0.102 Uiso 1 1 calc R . .
H21C H 0.5963 1.1115 0.2315 0.102 Uiso 1 1 calc R . .
C22 C 0.0879(7) 1.2395(4) 0.4006(3) 0.0725(14) Uani 1 1 d . . .
H22A H -0.0280 1.2143 0.4066 0.087 Uiso 0.50 1 calc PR A 1
H22B H 0.1115 1.2897 0.4375 0.087 Uiso 0.50 1 calc PR A 1
C23 C 0.2144(6) 1.1522(4) 0.4115(2) 0.0581(11) Uani 1 1 d . A .
C24 C 0.3991(6) 1.1770(4) 0.4095(2) 0.0644(13) Uani 1 1 d . . .
C25 C 0.5208(6) 1.0955(4) 0.4214(2) 0.0637(13) Uani 1 1 d . A .
H25 H 0.6376 1.1093 0.4174 0.076 Uiso 1 1 calc R . .
C26 C 0.4736(5) 1.0009(4) 0.4379(2) 0.0587(12) Uani 1 1 d . . .
C27 C 0.2867(5) 0.9713(4) 0.4420(2) 0.0533(10) Uani 1 1 d . A .
C28 C 0.1663(5) 1.0568(4) 0.4243(2) 0.0559(11) Uani 1 1 d . . .
H28 H 0.0488 1.0426 0.4219 0.067 Uiso 1 1 calc R A .
C29 C 0.2479(6) 0.9397(4) 0.5200(2) 0.0641(12) Uani 1 1 d . . .
H29A H 0.2685 0.9961 0.5516 0.096 Uiso 1 1 calc R A .
H29B H 0.3216 0.8844 0.5345 0.096 Uiso 1 1 calc R . .
H29C H 0.1295 0.9191 0.5220 0.096 Uiso 1 1 calc R . .
C30 C 0.2541(5) 0.8794(3) 0.3885(2) 0.0488(10) Uani 1 1 d . . .
H30 H 0.2778 0.9052 0.3407 0.059 Uiso 1 1 calc R A .
C31 C 0.3837(5) 0.7931(4) 0.4033(2) 0.0510(10) Uani 1 1 d . A .
H31 H 0.3653 0.7671 0.4515 0.061 Uiso 1 1 calc R . .
C32 C 0.5693(5) 0.8300(4) 0.4012(3) 0.0650(13) Uani 1 1 d . . .
H32A H 0.6466 0.7749 0.4147 0.078 Uiso 1 1 calc R A .
H32B H 0.5935 0.8500 0.3527 0.078 Uiso 1 1 calc R . .
C33 C 0.6039(6) 0.9189(4) 0.4512(3) 0.0675(13) Uani 1 1 d . A .
H33A H 0.5996 0.8962 0.5005 0.081 Uiso 1 1 calc R . .
H33B H 0.7185 0.9453 0.4439 0.081 Uiso 1 1 calc R . .
C34 C 0.3463(5) 0.7075(4) 0.3502(2) 0.0542(11) Uani 1 1 d . . .
H34 H 0.3600 0.7356 0.3022 0.065 Uiso 1 1 calc R A .
C35 C 0.4580(6) 0.6127(4) 0.3555(3) 0.0751(15) Uani 1 1 d . A .
H35A H 0.4815 0.5940 0.4052 0.090 Uiso 1 1 calc R . .
H35B H 0.5666 0.6231 0.3326 0.090 Uiso 1 1 calc R . .
C36 C 0.3485(7) 0.5306(5) 0.3159(4) 0.0843(17) Uani 1 1 d . . .
H36A H 0.4022 0.5110 0.2720 0.101 Uiso 1 1 calc R A .
H36B H 0.3387 0.4711 0.3459 0.101 Uiso 1 1 calc R . .
C37 C 0.1685(6) 0.5763(4) 0.2988(2) 0.0618(12) Uani 1 1 d . A .
C38 C 0.1599(5) 0.6657(3) 0.3519(2) 0.0483(10) Uani 1 1 d . A .
C39 C 0.1483(8) 0.6073(5) 0.2189(3) 0.0899(19) Uani 1 1 d . . .
H39A H 0.0362 0.6364 0.2098 0.135 Uiso 1 1 calc R A .
H39B H 0.1610 0.5487 0.1893 0.135 Uiso 1 1 calc R . .
H39C H 0.2352 0.6561 0.2082 0.135 Uiso 1 1 calc R . .
C40 C 0.1202(6) 0.6234(4) 0.4256(3) 0.0660(12) Uani 1 1 d . . .
H40A H 0.1154 0.6779 0.4595 0.099 Uiso 1 1 calc R A .
H40B H 0.2092 0.5768 0.4408 0.099 Uiso 1 1 calc R . .
H40C H 0.0112 0.5890 0.4229 0.099 Uiso 1 1 calc R . .
C41 C 0.0382(5) 0.7525(4) 0.3333(2) 0.0549(11) Uani 1 1 d . . .
H41A H -0.0800 0.7292 0.3357 0.066 Uiso 1 1 calc R A .
H41B H 0.0560 0.7744 0.2845 0.066 Uiso 1 1 calc R . .
C42 C 0.0670(5) 0.8422(4) 0.3844(3) 0.0565(11) Uani 1 1 d . A .
H42A H -0.0074 0.8975 0.3688 0.068 Uiso 1 1 calc R . .
H42B H 0.0341 0.8223 0.4320 0.068 Uiso 1 1 calc R . .

loop_
_atom_site_aniso_label
_atom_site_aniso_U_11
_atom_site_aniso_U_22
_atom_site_aniso_U_33
_atom_site_aniso_U_23
_atom_site_aniso_U_13
_atom_site_aniso_U_12
O1 0.081(2) 0.0496(19) 0.071(2) 0.0067(17) 0.0028(16) 0.0019(17)
O2 0.112(3) 0.062(2) 0.091(3) -0.030(2) 0.011(2) 0.005(2)
O3 0.116(3) 0.062(2) 0.090(3) -0.027(2) -0.011(2) 0.004(2)
O4 0.083(3) 0.064(3) 0.086(3) 0.007(3) -0.006(2) 0.000(3)
O4' 0.083(3) 0.064(3) 0.086(3) 0.007(3) -0.006(2) 0.000(3)
O5 0.098(3) 0.075(3) 0.097(3) 0.006(2) 0.012(2) -0.027(2)
O6 0.081(2) 0.057(2) 0.085(2) -0.0099(19) 0.0058(18) -0.0101(19)
O1W 0.206(5) 0.072(3) 0.180(5) 0.028(3) 0.108(4) 0.028(3)
O2W 0.137(7) 0.113(6) 0.147(7) -0.023(6) -0.011(6) -0.026(6)
C1 0.078(3) 0.044(3) 0.078(3) -0.006(3) -0.004(3) -0.005(2)
C2 0.057(2) 0.045(2) 0.064(3) -0.007(2) -0.002(2) -0.008(2)
C3 0.065(3) 0.052(3) 0.068(3) -0.016(3) -0.001(2) -0.008(2)
C4 0.073(3) 0.069(3) 0.047(2) -0.017(2) 0.001(2) -0.010(3)
C5 0.061(3) 0.061(3) 0.049(2) -0.006(2) -0.0051(19) -0.014(2)
C6 0.066(3) 0.048(3) 0.038(2) -0.0023(19) -0.0006(18) -0.006(2)
C7 0.070(3) 0.046(3) 0.052(2) 0.000(2) 0.004(2) -0.006(2)
C8 0.070(3) 0.060(3) 0.056(2) 0.000(2) 0.001(2) -0.008(2)
C9 0.057(2) 0.049(2) 0.037(2) -0.0006(18) -0.0039(17) -0.004(2)
C10 0.083(3) 0.047(2) 0.034(2) 0.0037(19) -0.0033(19) -0.002(2)
C11 0.073(3) 0.050(3) 0.043(2) -0.004(2) -0.0029(19) 0.003(2)
C12 0.058(2) 0.042(2) 0.048(2) -0.0006(19) -0.0049(18) 0.007(2)
C13 0.054(2) 0.045(2) 0.045(2) 0.0059(19) -0.0028(17) 0.0060(19)
C14 0.061(2) 0.041(2) 0.040(2) 0.0060(18) -0.0057(17) 0.001(2)
C15 0.093(3) 0.062(3) 0.039(2) 0.007(2) -0.004(2) -0.009(3)
C16 0.094(4) 0.070(3) 0.038(2) -0.001(2) -0.008(2) -0.010(3)
C17 0.072(3) 0.053(3) 0.061(3) 0.013(2) -0.008(2) 0.002(2)
C18 0.085(3) 0.043(3) 0.083(3) 0.005(3) -0.013(3) 0.002(3)
C19 0.079(3) 0.042(2) 0.068(3) -0.008(2) -0.012(2) 0.002(2)
C20 0.073(3) 0.067(3) 0.081(3) 0.004(3) -0.012(3) -0.007(3)
C21 0.070(3) 0.066(3) 0.067(3) -0.004(3) 0.001(2) 0.012(3)
C22 0.080(4) 0.066(3) 0.071(3) -0.005(3) -0.002(3) 0.001(3)
C23 0.065(3) 0.062(3) 0.047(2) -0.007(2) 0.0072(19) -0.005(2)
C24 0.075(3) 0.071(4) 0.048(2) 0.000(2) 0.007(2) -0.014(3)
C25 0.055(3) 0.077(4) 0.059(3) -0.007(3) 0.004(2) -0.021(3)
C26 0.049(2) 0.075(3) 0.052(2) -0.011(2) 0.0005(19) -0.009(2)
C27 0.046(2) 0.058(3) 0.056(2) -0.002(2) 0.0064(18) -0.005(2)
C28 0.042(2) 0.068(3) 0.057(2) -0.009(2) 0.0067(18) -0.006(2)
C29 0.062(3) 0.073(3) 0.058(3) -0.011(2) 0.011(2) -0.009(2)
C30 0.043(2) 0.058(3) 0.045(2) 0.002(2) 0.0025(17) -0.0049(19)
C31 0.042(2) 0.065(3) 0.047(2) -0.001(2) 0.0046(16) 0.003(2)
C32 0.043(2) 0.081(4) 0.071(3) -0.012(3) 0.004(2) 0.005(2)
C33 0.041(2) 0.084(4) 0.077(3) -0.015(3) -0.001(2) -0.010(2)
C34 0.040(2) 0.072(3) 0.051(2) -0.003(2) 0.0047(17) 0.000(2)
C35 0.053(3) 0.077(3) 0.095(4) -0.023(3) 0.000(2) 0.014(3)
C36 0.062(3) 0.076(4) 0.115(4) -0.024(4) 0.009(3) 0.007(3)
C37 0.061(3) 0.063(3) 0.062(3) -0.008(2) 0.006(2) -0.007(2)
C38 0.047(2) 0.051(2) 0.047(2) 0.005(2) 0.0050(17) 0.0017(19)
C39 0.106(4) 0.105(5) 0.059(3) -0.022(3) 0.015(3) -0.039(4)
C40 0.065(3) 0.073(3) 0.060(3) 0.013(3) 0.006(2) -0.002(3)
C41 0.040(2) 0.067(3) 0.057(2) 0.002(2) -0.0046(18) -0.005(2)
C42 0.039(2) 0.056(3) 0.074(3) -0.002(2) -0.0004(19) 0.005(2)

loop_
_atom_type_symbol
_atom_type_description
_atom_type_scat_dispersion_real
_atom_type_scat_dispersion_imag
_atom_type_scat_source
C C 0.0033 0.0000 'International Tables Vol C Tables 4.2.6.8 and 6.1.1.4'
H H 0.0000 0.0000 'International Tables Vol C Tables 4.2.6.8 and 6.1.1.4'
O O 0.0106 0.0000 'International Tables Vol C Tables 4.2.6.8 and 6.1.1.4'

loop_
_geom_angle_atom_site_label_1
_geom_angle_atom_site_label_2
_geom_angle_atom_site_label_3
_geom_angle
_geom_angle_site_symmetry_1
_geom_angle_site_symmetry_3
C1 O1 H1 109.5 . .
C19 O3 H3A 109.5 . .
C22 O4 H4 109.5 . .
C22 O4' H4' 109.5 . .
C37 O6 H6 109.5 . .
H1W1 O1W H1W2 108.4 . .
H2W1 O2W H2W2 108.5 . .
O1 C1 C2 112.1(4) . .
O1 C1 H1A 109.2 . .
C2 C1 H1A 109.2 . .
O1 C1 H1B 109.2 . .
C2 C1 H1B 109.2 . .
H1A C1 H1B 107.9 . .
C7 C2 C3 119.0(4) . .
C7 C2 C1 124.5(4) . .
C3 C2 C1 116.4(4) . .
O2 C3 C4 122.8(5) . .
O2 C3 C2 120.5(5) . .
C4 C3 C2 116.8(4) . .
C5 C4 C3 124.3(4) . .
C5 C4 H4A 117.9 . .
C3 C4 H4A 117.9 . .
C4 C5 C16 122.1(4) . .
C4 C5 C6 121.5(4) . .
C16 C5 C6 116.4(4) . .
C7 C6 C5 112.2(4) . .
C7 C6 C8 107.7(4) . .
C5 C6 C8 108.4(3) . .
C7 C6 C9 109.8(3) . .
C5 C6 C9 107.5(3) . .
C8 C6 C9 111.3(4) . .
C2 C7 C6 126.2(4) . .
C2 C7 H7 116.9 . .
C6 C7 H7 116.9 . .
C6 C8 H8A 109.5 . .
C6 C8 H8B 109.5 . .
H8A C8 H8B 109.5 . .
C6 C8 H8C 109.5 . .
H8A C8 H8C 109.5 . .
H8B C8 H8C 109.5 . .
C10 C9 C14 112.3(4) . .
C10 C9 C6 113.1(3) . .
C14 C9 C6 112.6(3) . .
C10 C9 H9 106.0 . .
C14 C9 H9 106.0 . .
C6 C9 H9 106.0 . .
C11 C10 C9 112.7(4) . .
C11 C10 H10A 109.0 . .
C9 C10 H10A 109.0 . .
C11 C10 H10B 109.0 . .
C9 C10 H10B 109.0 . .
H10A C10 H10B 107.8 . .
C10 C11 C12 111.6(3) . .
C10 C11 H11A 109.3 . .
C12 C11 H11A 109.3 . .
C10 C11 H11B 109.3 . .
C12 C11 H11B 109.3 . .
H11A C11 H11B 108.0 . .
C11 C12 C21 109.7(4) . .
C11 C12 C13 107.7(3) . .
C21 C12 C13 112.4(3) . .
C11 C12 C19 116.7(3) . .
C21 C12 C19 109.2(4) . .
C13 C12 C19 100.9(3) . .
C14 C13 C17 119.0(3) . .
C14 C13 C12 113.6(3) . .
C17 C13 C12 103.3(3) . .
C14 C13 H13 106.8 . .
C17 C13 H13 106.8 . .
C12 C13 H13 106.8 . .
C13 C14 C15 112.3(4) . .
C13 C14 C9 108.2(3) . .
C15 C14 C9 110.9(4) . .
C13 C14 H14 108.4 . .
C15 C14 H14 108.4 . .
C9 C14 H14 108.4 . .
C14 C15 C16 111.6(4) . .
C14 C15 H15A 109.3 . .
C16 C15 H15A 109.3 . .
C14 C15 H15B 109.3 . .
C16 C15 H15B 109.3 . .
H15A C15 H15B 108.0 . .
C5 C16 C15 109.8(3) . .
C5 C16 H16A 109.7 . .
C15 C16 H16A 109.7 . .
C5 C16 H16B 109.7 . .
C15 C16 H16B 109.7 . .
H16A C16 H16B 108.2 . .
C13 C17 C18 104.8(3) . .
C13 C17 H17A 110.8 . .
C18 C17 H17A 110.8 . .
C13 C17 H17B 110.8 . .
C18 C17 H17B 110.8 . .
H17A C17 H17B 108.9 . .
C17 C18 C19 106.7(4) . .
C17 C18 H18A 110.4 . .
C19 C18 H18A 110.4 . .
C17 C18 H18B 110.4 . .
C19 C18 H18B 110.4 . .
H18A C18 H18B 108.6 . .
O3 C19 C20 106.7(4) . .
O3 C19 C12 110.8(4) . .
C20 C19 C12 114.2(4) . .
O3 C19 C18 111.2(4) . .
C20 C19 C18 111.2(4) . .
C12 C19 C18 102.9(3) . .
C19 C20 H20A 109.5 . .
C19 C20 H20B 109.5 . .
H20A C20 H20B 109.5 . .
C19 C20 H20C 109.5 . .
H20A C20 H20C 109.5 . .
H20B C20 H20C 109.5 . .
C12 C21 H21A 109.5 . .
C12 C21 H21B 109.5 . .
H21A C21 H21B 109.5 . .
C12 C21 H21C 109.5 . .
H21A C21 H21C 109.5 . .
H21B C21 H21C 109.5 . .
O4' C22 O4 99.4(5) . .
O4' C22 C23 105.0(5) . .
O4 C22 C23 114.3(5) . .
O4' C22 H22A 13.6 . .
O4 C22 H22A 108.7 . .
C23 C22 H22A 108.7 . .
O4' C22 H22B 120.7 . .
O4 C22 H22B 108.7 . .
C23 C22 H22B 108.7 . .
H22A C22 H22B 107.6 . .
C28 C23 C24 119.5(5) . .
C28 C23 C22 123.6(4) . .
C24 C23 C22 116.8(4) . .
O5 C24 C25 121.0(5) . .
O5 C24 C23 121.4(5) . .
C25 C24 C23 117.5(5) . .
C26 C25 C24 123.2(4) . .
C26 C25 H25 118.4 . .
C24 C25 H25 118.4 . .
C25 C26 C33 121.6(4) . .
C25 C26 C27 121.7(4) . .
C33 C26 C27 116.7(4) . .
C28 C27 C26 112.8(4) . .
C28 C27 C29 105.5(4) . .
C26 C27 C29 109.8(3) . .
C28 C27 C30 110.8(3) . .
C26 C27 C30 107.2(3) . .
C29 C27 C30 110.6(4) . .
C23 C28 C27 125.1(4) . .
C23 C28 H28 117.5 . .
C27 C28 H28 117.5 . .
C27 C29 H29A 109.5 . .
C27 C29 H29B 109.5 . .
H29A C29 H29B 109.5 . .
C27 C29 H29C 109.5 . .
H29A C29 H29C 109.5 . .
H29B C29 H29C 109.5 . .
C42 C30 C31 112.4(4) . .
C42 C30 C27 113.9(3) . .
C31 C30 C27 111.6(3) . .
C42 C30 H30 106.1 . .
C31 C30 H30 106.1 . .
C27 C30 H30 106.1 . .
C32 C31 C34 112.2(3) . .
C32 C31 C30 111.7(4) . .
C34 C31 C30 109.1(3) . .
C32 C31 H31 107.9 . .
C34 C31 H31 107.9 . .
C30 C31 H31 107.9 . .
C33 C32 C31 112.2(4) . .
C33 C32 H32A 109.2 . .
C31 C32 H32A 109.2 . .
C33 C32 H32B 109.2 . .
C31 C32 H32B 109.2 . .
H32A C32 H32B 107.9 . .
C26 C33 C32 110.9(4) . .
C26 C33 H33A 109.5 . .
C32 C33 H33A 109.5 . .
C26 C33 H33B 109.5 . .
C32 C33 H33B 109.5 . .
H33A C33 H33B 108.1 . .
C31 C34 C35 118.3(3) . .
C31 C34 C38 113.9(3) . .
C35 C34 C38 103.5(4) . .
C31 C34 H34 106.8 . .
C35 C34 H34 106.8 . .
C38 C34 H34 106.8 . .
C34 C35 C36 104.2(4) . .
C34 C35 H35A 110.9 . .
C36 C35 H35A 110.9 . .
C34 C35 H35B 110.9 . .
C36 C35 H35B 110.9 . .
H35A C35 H35B 108.9 . .
C37 C36 C35 107.4(4) . .
C37 C36 H36A 110.2 . .
C35 C36 H36A 110.2 . .
C37 C36 H36B 110.2 . .
C35 C36 H36B 110.2 . .
H36A C36 H36B 108.5 . .
O6 C37 C36 109.4(4) . .
O6 C37 C38 112.4(3) . .
C36 C37 C38 103.2(4) . .
O6 C37 C39 106.6(4) . .
C36 C37 C39 111.0(4) . .
C38 C37 C39 114.3(4) . .
C41 C38 C40 109.7(4) . .
C41 C38 C37 118.2(3) . .
C40 C38 C37 108.3(4) . .
C41 C38 C34 107.4(4) . .
C40 C38 C34 111.7(3) . .
C37 C38 C34 101.3(3) . .
C37 C39 H39A 109.5 . .
C37 C39 H39B 109.5 . .
H39A C39 H39B 109.5 . .
C37 C39 H39C 109.5 . .
H39A C39 H39C 109.5 . .
H39B C39 H39C 109.5 . .
C38 C40 H40A 109.5 . .
C38 C40 H40B 109.5 . .
H40A C40 H40B 109.5 . .
C38 C40 H40C 109.5 . .
H40A C40 H40C 109.5 . .
H40B C40 H40C 109.5 . .
C38 C41 C42 111.5(3) . .
C38 C41 H41A 109.3 . .
C42 C41 H41A 109.3 . .
C38 C41 H41B 109.3 . .
C42 C41 H41B 109.3 . .
H41A C41 H41B 108.0 . .
C30 C42 C41 113.2(3) . .
C30 C42 H42A 108.9 . .
C41 C42 H42A 108.9 . .
C30 C42 H42B 108.9 . .
C41 C42 H42B 108.9 . .
H42A C42 H42B 107.7 . .

loop_
_geom_bond_atom_site_label_1
_geom_bond_atom_site_label_2
_geom_bond_distance
_geom_bond_site_symmetry_2
O1 C1 1.411(6) .
O1 H1 0.8400 .
O2 C3 1.224(6) .
O3 C19 1.449(6) .
O3 H3A 0.8200 .
O4 C22 1.459(9) .
O4 H4 0.8400 .
O4' C22 1.434(9) .
O4' H4' 0.8400 .
O5 C24 1.241(6) .
O6 C37 1.428(6) .
O6 H6 0.8200 .
O1W H1W1 0.8400 .
O1W H1W2 0.8401 .
O2W H2W1 0.8400 .
O2W H2W2 0.8400 .
C1 C2 1.491(7) .
C1 H1A 0.9700 .
C1 H1B 0.9700 .
C2 C7 1.328(6) .
C2 C3 1.487(7) .
C3 C4 1.448(7) .
C4 C5 1.328(7) .
C4 H4A 0.9300 .
C5 C16 1.493(7) .
C5 C6 1.518(6) .
C6 C7 1.497(6) .
C6 C8 1.557(6) .
C6 C9 1.569(6) .
C7 H7 0.9300 .
C8 H8A 0.9600 .
C8 H8B 0.9600 .
C8 H8C 0.9600 .
C9 C10 1.538(5) .
C9 C14 1.548(6) .
C9 H9 0.9800 .
C10 C11 1.522(6) .
C10 H10A 0.9700 .
C10 H10B 0.9700 .
C11 C12 1.524(6) .
C11 H11A 0.9700 .
C11 H11B 0.9700 .
C12 C21 1.536(6) .
C12 C13 1.539(6) .
C12 C19 1.545(6) .
C13 C14 1.514(6) .
C13 C17 1.531(6) .
C13 H13 0.9800 .
C14 C15 1.521(6) .
C14 H14 0.9800 .
C15 C16 1.534(7) .
C15 H15A 0.9700 .
C15 H15B 0.9700 .
C16 H16A 0.9700 .
C16 H16B 0.9700 .
C17 C18 1.539(7) .
C17 H17A 0.9700 .
C17 H17B 0.9700 .
C18 C19 1.547(7) .
C18 H18A 0.9700 .
C18 H18B 0.9700 .
C19 C20 1.531(7) .
C20 H20A 0.9600 .
C20 H20B 0.9600 .
C20 H20C 0.9600 .
C21 H21A 0.9600 .
C21 H21B 0.9600 .
C21 H21C 0.9600 .
C22 C23 1.523(7) .
C22 H22A 0.9700 .
C22 H22B 0.9700 .
C23 C28 1.339(7) .
C23 C24 1.472(7) .
C24 C25 1.444(7) .
C25 C26 1.343(7) .
C25 H25 0.9300 .
C26 C33 1.496(7) .
C26 C27 1.507(6) .
C27 C28 1.495(7) .
C27 C29 1.556(6) .
C27 C30 1.587(6) .
C28 H28 0.9300 .
C29 H29A 0.9600 .
C29 H29B 0.9600 .
C29 H29C 0.9600 .
C30 C42 1.533(6) .
C30 C31 1.539(6) .
C30 H30 0.9800 .
C31 C32 1.523(6) .
C31 C34 1.523(6) .
C31 H31 0.9800 .
C32 C33 1.518(7) .
C32 H32A 0.9700 .
C32 H32B 0.9700 .
C33 H33A 0.9700 .
C33 H33B 0.9700 .
C34 C35 1.525(7) .
C34 C38 1.550(6) .
C34 H34 0.9800 .
C35 C36 1.549(8) .
C35 H35A 0.9700 .
C35 H35B 0.9700 .
C36 C37 1.544(7) .
C36 H36A 0.9700 .
C36 H36B 0.9700 .
C37 C38 1.545(6) .
C37 C39 1.550(7) .
C38 C41 1.518(6) .
C38 C40 1.528(6) .
C39 H39A 0.9600 .
C39 H39B 0.9600 .
C39 H39C 0.9600 .
C40 H40A 0.9600 .
C40 H40B 0.9600 .
C40 H40C 0.9600 .
C41 C42 1.533(7) .
C41 H41A 0.9700 .
C41 H41B 0.9700 .
C42 H42A 0.9700 .
C42 H42B 0.9700 .

loop_
_geom_torsion_atom_site_label_1
_geom_torsion_atom_site_label_2
_geom_torsion_atom_site_label_3
_geom_torsion_atom_site_label_4
_geom_torsion
_geom_torsion_site_symmetry_1
_geom_torsion_site_symmetry_2
_geom_torsion_site_symmetry_3
_geom_torsion_site_symmetry_4
O1 C1 C2 C7 -4.3(7) . . . .
O1 C1 C2 C3 176.5(4) . . . .
C7 C2 C3 O2 -177.3(5) . . . .
C1 C2 C3 O2 2.0(7) . . . .
C7 C2 C3 C4 2.4(6) . . . .
C1 C2 C3 C4 -178.3(4) . . . .
O2 C3 C4 C5 178.9(5) . . . .
C2 C3 C4 C5 -0.8(7) . . . .
C3 C4 C5 C16 175.6(4) . . . .
C3 C4 C5 C6 -1.3(7) . . . .
C4 C5 C6 C7 1.8(6) . . . .
C16 C5 C6 C7 -175.3(4) . . . .
C4 C5 C6 C8 -117.0(5) . . . .
C16 C5 C6 C8 65.9(5) . . . .
C4 C5 C6 C9 122.6(5) . . . .
C16 C5 C6 C9 -54.6(5) . . . .
C3 C2 C7 C6 -1.9(7) . . . .
C1 C2 C7 C6 178.9(4) . . . .
C5 C6 C7 C2 -0.1(6) . . . .
C8 C6 C7 C2 119.1(5) . . . .
C9 C6 C7 C2 -119.6(5) . . . .
C7 C6 C9 C10 -57.1(5) . . . .
C5 C6 C9 C10 -179.3(4) . . . .
C8 C6 C9 C10 62.1(4) . . . .
C7 C6 C9 C14 174.3(3) . . . .
C5 C6 C9 C14 52.0(5) . . . .
C8 C6 C9 C14 -66.6(4) . . . .
C14 C9 C10 C11 -51.8(5) . . . .
C6 C9 C10 C11 179.4(4) . . . .
C9 C10 C11 C12 54.2(5) . . . .
C10 C11 C12 C21 66.0(5) . . . .
C10 C11 C12 C13 -56.7(5) . . . .
C10 C11 C12 C19 -169.1(4) . . . .
C11 C12 C13 C14 61.2(4) . . . .
C21 C12 C13 C14 -59.7(5) . . . .
C19 C12 C13 C14 -176.0(3) . . . .
C11 C12 C13 C17 -168.5(3) . . . .
C21 C12 C13 C17 70.5(5) . . . .
C19 C12 C13 C17 -45.7(4) . . . .
C17 C13 C14 C15 56.5(5) . . . .
C12 C13 C14 C15 178.4(4) . . . .
C17 C13 C14 C9 179.3(4) . . . .
C12 C13 C14 C9 -58.8(4) . . . .
C10 C9 C14 C13 52.4(5) . . . .
C6 C9 C14 C13 -178.5(3) . . . .
C10 C9 C14 C15 176.1(4) . . . .
C6 C9 C14 C15 -54.9(5) . . . .
C13 C14 C15 C16 176.7(4) . . . .
C9 C14 C15 C16 55.4(5) . . . .
C4 C5 C16 C15 -120.3(5) . . . .
C6 C5 C16 C15 56.8(6) . . . .
C14 C15 C16 C5 -55.1(6) . . . .
C14 C13 C17 C18 158.5(4) . . . .
C12 C13 C17 C18 31.6(5) . . . .
C13 C17 C18 C19 -5.2(5) . . . .
C11 C12 C19 O3 -82.9(5) . . . .
C21 C12 C19 O3 42.2(5) . . . .
C13 C12 C19 O3 160.8(3) . . . .
C11 C12 C19 C20 37.6(6) . . . .
C21 C12 C19 C20 162.7(4) . . . .
C13 C12 C19 C20 -78.7(4) . . . .
C11 C12 C19 C18 158.1(4) . . . .
C21 C12 C19 C18 -76.7(5) . . . .
C13 C12 C19 C18 41.9(4) . . . .
C17 C18 C19 O3 -141.6(4) . . . .
C17 C18 C19 C20 99.7(5) . . . .
C17 C18 C19 C12 -22.9(5) . . . .
O4' C22 C23 C28 -11.1(7) . . . .
O4 C22 C23 C28 -119.0(6) . . . .
O4' C22 C23 C24 170.5(4) . . . .
O4 C22 C23 C24 62.6(6) . . . .
C28 C23 C24 O5 -177.4(5) . . . .
C22 C23 C24 O5 1.1(7) . . . .
C28 C23 C24 C25 0.2(6) . . . .
C22 C23 C24 C25 178.6(4) . . . .
O5 C24 C25 C26 173.7(5) . . . .
C23 C24 C25 C26 -3.8(7) . . . .
C24 C25 C26 C33 -178.8(4) . . . .
C24 C25 C26 C27 2.9(7) . . . .
C25 C26 C27 C28 1.4(6) . . . .
C33 C26 C27 C28 -177.0(4) . . . .
C25 C26 C27 C29 -116.1(5) . . . .
C33 C26 C27 C29 65.5(5) . . . .
C25 C26 C27 C30 123.7(5) . . . .
C33 C26 C27 C30 -54.7(5) . . . .
C24 C23 C28 C27 4.4(7) . . . .
C22 C23 C28 C27 -174.0(4) . . . .
C26 C27 C28 C23 -5.1(6) . . . .
C29 C27 C28 C23 114.8(5) . . . .
C30 C27 C28 C23 -125.4(5) . . . .
C28 C27 C30 C42 -54.6(5) . . . .
C26 C27 C30 C42 -178.1(4) . . . .
C29 C27 C30 C42 62.1(5) . . . .
C28 C27 C30 C31 176.8(3) . . . .
C26 C27 C30 C31 53.3(4) . . . .
C29 C27 C30 C31 -66.5(4) . . . .
C42 C30 C31 C32 175.5(4) . . . .
C27 C30 C31 C32 -55.2(4) . . . .
C42 C30 C31 C34 50.8(4) . . . .
C27 C30 C31 C34 -179.8(3) . . . .
C34 C31 C32 C33 177.0(4) . . . .
C30 C31 C32 C33 54.1(5) . . . .
C25 C26 C33 C32 -123.2(5) . . . .
C27 C26 C33 C32 55.2(5) . . . .
C31 C32 C33 C26 -52.1(6) . . . .
C32 C31 C34 C35 56.5(6) . . . .
C30 C31 C34 C35 -179.2(4) . . . .
C32 C31 C34 C38 178.5(4) . . . .
C30 C31 C34 C38 -57.2(5) . . . .
C31 C34 C35 C36 159.9(4) . . . .
C38 C34 C35 C36 32.8(5) . . . .
C34 C35 C36 C37 -8.0(6) . . . .
C35 C36 C37 O6 -139.6(5) . . . .
C35 C36 C37 C38 -19.8(5) . . . .
C35 C36 C37 C39 103.0(5) . . . .
O6 C37 C38 C41 -86.0(5) . . . .
C36 C37 C38 C41 156.2(4) . . . .
C39 C37 C38 C41 35.6(5) . . . .
O6 C37 C38 C40 39.5(5) . . . .
C36 C37 C38 C40 -78.3(5) . . . .
C39 C37 C38 C40 161.1(4) . . . .
O6 C37 C38 C34 157.1(4) . . . .
C36 C37 C38 C34 39.4(4) . . . .
C39 C37 C38 C34 -81.3(5) . . . .
C31 C34 C38 C41 60.4(4) . . . .
C35 C34 C38 C41 -169.8(4) . . . .
C31 C34 C38 C40 -60.0(5) . . . .
C35 C34 C38 C40 69.8(5) . . . .
C31 C34 C38 C37 -175.1(4) . . . .
C35 C34 C38 C37 -45.3(4) . . . .
C40 C38 C41 C42 64.8(5) . . . .
C37 C38 C41 C42 -170.4(4) . . . .
C34 C38 C41 C42 -56.8(4) . . . .
C31 C30 C42 C41 -51.1(5) . . . .
C27 C30 C42 C41 -179.2(4) . . . .
C38 C41 C42 C30 54.8(5) . . . .
